data_2205576
loop_
_publ_author_name
'Thomas C. Lewis'
'Derek A. Tocher'

_publ_section_title
;
 Redetermination of guaninium chloride dihydrate
;
_journal_issue 4
_journal_name_full 'Acta Crystallographica Section E'
_journal_page_first o1023
_journal_page_last o1025
_journal_paper_doi 10.1107/S160053680500752X
_journal_volume 61
_journal_year 2005
_chemical_formula_iupac 'C5 H6 N5 O +, Cl -, 2H2 O'
_chemical_formula_moiety 'C5 H6 N5 O +, Cl -, 2H2 O'
_chemical_formula_sum 'C5 H10 Cl N5 O3'
_chemical_formula_weight 223.63
_chemical_name_systematic
;
Guaninium chloride dihydrate
;
_space_group_IT_number 14
_symmetry_cell_setting monoclinic
_symmetry_space_group_name_Hall '-P 2ybc'
_symmetry_space_group_name_H-M 'P 1 21/c 1'
_atom_sites_solution_hydrogens geom
_atom_sites_solution_primary direct
_atom_sites_solution_secondary difmap
_audit_creation_method SHELXL-97
_cell_angle_alpha 90.00
_cell_angle_beta 93.862(4)
_cell_angle_gamma 90.00
_cell_formula_units_Z 4
_cell_length_a 4.8587(11)
_cell_length_b 13.228(3)
_cell_length_c 14.612(3)
_cell_measurement_reflns_used 2645
_cell_measurement_temperature 150(2)
_cell_measurement_theta_max 28.22
_cell_measurement_theta_min 2.08
_cell_volume 937.0(4)
_computing_cell_refinement 'BSAINT (Bruker, 2000)'
_computing_data_collection 'SMART (Bruker, 2000)'
_computing_data_reduction SAINT
_computing_molecular_graphics 'SHELXTL (Bruker, 2000) and MERCURY (Bruno et al., 2002)'
_computing_publication_material SHELXL97
_computing_structure_refinement 'SHELXL97 (Sheldrick, 1997)'
_computing_structure_solution 'SHELXS97 (Sheldrick, 1990)'
_diffrn_ambient_temperature 150(2)
_diffrn_measured_fraction_theta_full 0.993
_diffrn_measured_fraction_theta_max 0.960
_diffrn_measurement_device_type 'Bruker SMART APEX'
_diffrn_measurement_method '\w rotation scans with narrow frames'
_diffrn_radiation_monochromator graphite
_diffrn_radiation_source 'fine-focus sealed tube'
_diffrn_radiation_type MoK\a
_diffrn_radiation_wavelength 0.71073
_diffrn_reflns_av_R_equivalents 0.0244
_diffrn_reflns_av_sigmaI/netI 0.0271
_diffrn_reflns_limit_h_max 6
_diffrn_reflns_limit_h_min -6
_diffrn_reflns_limit_k_max 17
_diffrn_reflns_limit_k_min -17
_diffrn_reflns_limit_l_max 19
_diffrn_reflns_limit_l_min -19
_diffrn_reflns_number 7902
_diffrn_reflns_theta_full 26.00
_diffrn_reflns_theta_max 28.22
_diffrn_reflns_theta_min 2.08
_diffrn_standards_decay_% 0
_diffrn_standards_interval_count 0
_diffrn_standards_interval_time 0
_diffrn_standards_number 0
_exptl_absorpt_coefficient_mu 0.400
_exptl_absorpt_correction_T_max 0.9687
_exptl_absorpt_correction_T_min 0.8499
_exptl_absorpt_correction_type multi-scan
_exptl_absorpt_process_details '(SADABS; Sheldrick, 1996)'
_exptl_crystal_colour Colourless
_exptl_crystal_density_diffrn 1.585
_exptl_crystal_density_method 'not measured'
_exptl_crystal_description Block
_exptl_crystal_F_000 464
_exptl_crystal_size_max 0.42
_exptl_crystal_size_mid 0.12
_exptl_crystal_size_min 0.08
_refine_diff_density_max 0.343
_refine_diff_density_min -0.186
_refine_ls_extinction_method none
_refine_ls_goodness_of_fit_ref 1.036
_refine_ls_hydrogen_treatment refall
_refine_ls_matrix_type full
_refine_ls_number_parameters 167
_refine_ls_number_reflns 2230
_refine_ls_number_restraints 0
_refine_ls_restrained_S_all 1.036
_refine_ls_R_factor_all 0.0401
_refine_ls_R_factor_gt 0.0315
_refine_ls_shift/su_max 0.001
_refine_ls_shift/su_mean 0.000
_refine_ls_structure_factor_coef Fsqd
_refine_ls_weighting_details 'calc w = 1/[\s^2^(Fo^2^)+(0.0433P)^2^+0.2271P] where P = (Fo^2^+2Fc^2^)/3'
_refine_ls_weighting_scheme calc
_refine_ls_wR_factor_gt 0.0778
_refine_ls_wR_factor_ref 0.0817
_reflns_number_gt 1891
_reflns_number_total 2230
_reflns_threshold_expression I>2\s(I)
_cod_data_source_file rn6044.cif
_cod_data_source_block I
_cod_original_sg_symbol_H-M 'P 21/c'
_cod_database_code 2205576
_cod_database_fobs_code 2205576

loop_
_symmetry_equiv_pos_as_xyz
'x, y, z'
'-x, y+1/2, -z+1/2'
'-x, -y, -z'
'x, -y-1/2, z-1/2'

loop_
_atom_site_label
_atom_site_fract_x
_atom_site_fract_y
_atom_site_fract_z
_atom_site_U_iso_or_equiv
_atom_site_adp_type
_atom_site_calc_flag
_atom_site_occupancy
_atom_site_type_symbol
Cl1 1.11784(8) 0.97938(3) 0.33430(2) 0.02731(12) Uani d 1 Cl
O4 0.3146(2) 0.70459(7) 0.30721(7) 0.0229(2) Uani d 1 O
O1W 0.6924(2) 0.83072(9) 0.23556(7) 0.0255(2) Uani d 1 O
O2W 0.7162(2) 0.90818(9) 0.48276(9) 0.0284(3) Uani d 1 O
N1 -0.0342(2) 0.60277(9) 0.34807(8) 0.0180(2) Uani d 1 N
N2 -0.2267(2) 0.59985(8) 0.49343(7) 0.0180(2) Uani d 1 N
N3 -0.0027(2) 0.72248(9) 0.59658(8) 0.0196(3) Uani d 1 N
N4 0.2943(2) 0.78712(9) 0.50781(8) 0.0192(2) Uani d 1 N
N5 -0.3795(3) 0.49067(9) 0.37818(9) 0.0214(3) Uani d 1 N
C1 -0.2146(3) 0.56538(10) 0.40844(9) 0.0170(3) Uani d 1 C
C2 -0.0421(3) 0.67400(10) 0.51360(9) 0.0171(3) Uani d 1 C
C3 0.1454(3) 0.71508(10) 0.45727(9) 0.0172(3) Uani d 1 C
C4 0.1597(3) 0.67858(10) 0.36631(9) 0.0177(3) Uani d 1 C
C5 0.2011(3) 0.78988(11) 0.59023(9) 0.0209(3) Uani d 1 C
H1 -0.036(4) 0.5739(13) 0.2936(13) 0.032(5) Uiso d 1 H
H3 -0.095(4) 0.7137(14) 0.6449(15) 0.041(5) Uiso d 1 H
H4 0.429(4) 0.8279(14) 0.4882(13) 0.037(5) Uiso d 1 H
H5 0.268(3) 0.8347(13) 0.6416(12) 0.025(4) Uiso d 1 H
H6 -0.373(3) 0.4697(13) 0.3226(13) 0.024(4) Uiso d 1 H
H7 -0.500(4) 0.4649(13) 0.4145(12) 0.030(5) Uiso d 1 H
H3W 0.798(4) 0.9297(15) 0.4400(14) 0.040(6) Uiso d 1 H
H4W 0.747(4) 0.9454(16) 0.5301(16) 0.044(6) Uiso d 1 H
H1W 0.795(4) 0.8675(16) 0.2709(13) 0.038(5) Uiso d 1 H
H2W 0.585(5) 0.7996(17) 0.2697(16) 0.053(6) Uiso d 1 H

loop_
_atom_site_aniso_label
_atom_site_aniso_U_11
_atom_site_aniso_U_22
_atom_site_aniso_U_33
_atom_site_aniso_U_12
_atom_site_aniso_U_13
_atom_site_aniso_U_23
Cl1 0.0360(2) 0.0291(2) 0.01704(18) -0.00440(15) 0.00350(14) 0.00212(13)
O4 0.0246(5) 0.0255(5) 0.0198(5) -0.0048(4) 0.0099(4) -0.0002(4)
O1W 0.0278(6) 0.0296(6) 0.0200(5) -0.0062(5) 0.0088(4) -0.0019(4)
O2W 0.0274(6) 0.0339(6) 0.0244(6) -0.0098(5) 0.0061(4) -0.0052(5)
N1 0.0195(6) 0.0197(6) 0.0154(6) -0.0012(4) 0.0049(4) -0.0013(4)
N2 0.0189(5) 0.0184(6) 0.0173(6) 0.0006(4) 0.0056(4) 0.0006(4)
N3 0.0228(6) 0.0210(6) 0.0156(6) 0.0011(5) 0.0056(5) -0.0007(4)
N4 0.0190(6) 0.0197(6) 0.0193(6) -0.0010(5) 0.0034(4) -0.0012(4)
N5 0.0225(6) 0.0226(6) 0.0198(6) -0.0049(5) 0.0069(5) -0.0022(5)
C1 0.0165(6) 0.0165(6) 0.0183(6) 0.0026(5) 0.0039(5) 0.0024(5)
C2 0.0180(6) 0.0172(6) 0.0164(6) 0.0035(5) 0.0042(5) 0.0009(5)
C3 0.0166(6) 0.0171(6) 0.0182(6) 0.0006(5) 0.0032(5) 0.0007(5)
C4 0.0181(6) 0.0176(6) 0.0177(6) 0.0019(5) 0.0042(5) 0.0019(5)
C5 0.0226(7) 0.0209(7) 0.0194(7) 0.0025(5) 0.0020(5) -0.0017(5)

loop_
_atom_type_symbol
_atom_type_description
_atom_type_scat_dispersion_real
_atom_type_scat_dispersion_imag
_atom_type_scat_source
C C 0.0033 0.0016 'International Tables Vol C Tables 4.2.6.8 and 6.1.1.4'
H H 0.0000 0.0000 'International Tables Vol C Tables 4.2.6.8 and 6.1.1.4'
N N 0.0061 0.0033 'International Tables Vol C Tables 4.2.6.8 and 6.1.1.4'
O O 0.0106 0.0060 'International Tables Vol C Tables 4.2.6.8 and 6.1.1.4'
Cl Cl 0.1484 0.1585 'International Tables Vol C Tables 4.2.6.8 and 6.1.1.4'

loop_
_geom_angle_atom_site_label_1
_geom_angle_atom_site_label_2
_geom_angle_atom_site_label_3
_geom_angle
H1W O1W H2W 106.1(19)
H3W O2W H4W 110.7(19)
C1 N1 C4 126.10(12)
C1 N1 H1 117.0(12)
C4 N1 H1 116.8(12)
C1 N2 C2 112.57(11)
C5 N3 C2 108.01(12)
C5 N3 H3 124.6(13)
C2 N3 H3 127.4(13)
C5 N4 C3 107.99(12)
C5 N4 H4 124.9(12)
C3 N4 H4 127.1(12)
C1 N5 H6 119.5(11)
C1 N5 H7 119.8(11)
H6 N5 H7 120.6(16)
N2 C1 N5 120.19(12)
N2 C1 N1 123.09(12)
N5 C1 N1 116.72(12)
N2 C2 N3 125.72(12)
N2 C2 C3 127.75(12)
N3 C2 C3 106.52(12)
C2 C3 N4 107.22(12)
C2 C3 C4 120.02(12)
N4 C3 C4 132.73(12)
O4 C4 N1 120.35(12)
O4 C4 C3 129.18(13)
N1 C4 C3 110.47(11)
N4 C5 N3 110.26(12)
N4 C5 H5 126.3(10)
N3 C5 H5 123.5(9)

loop_
_geom_bond_atom_site_label_1
_geom_bond_atom_site_label_2
_geom_bond_distance
O4 C4 1.2321(16)
O1W H1W 0.85(2)
O1W H2W 0.85(2)
O2W H3W 0.81(2)
O2W H4W 0.85(2)
N1 C1 1.3769(17)
N1 C4 1.3892(18)
N1 H1 0.883(18)
N2 C1 1.3278(18)
N2 C2 1.3481(17)
N3 C5 1.3405(19)
N3 C2 1.3736(18)
N3 H3 0.87(2)
N4 C5 1.3154(18)
N4 C3 1.3802(18)
N4 H4 0.908(19)
N5 C1 1.3291(18)
N5 H6 0.861(18)
N5 H7 0.886(19)
C2 C3 1.3797(18)
C3 C4 1.4202(19)
C5 H5 0.995(17)

loop_
_geom_hbond_atom_site_label_D
_geom_hbond_atom_site_label_H
_geom_hbond_atom_site_label_A
_geom_hbond_site_symmetry_A
_geom_hbond_distance_DH
_geom_hbond_distance_HA
_geom_hbond_distance_DA
_geom_hbond_angle_DHA
N1 H1 Cl1 2_645 0.883(18) 2.261(19) 3.1281(13) 167.2(16)
N3 H3 O1W 4_476 0.87(2) 1.83(2) 2.6867(16) 167.8(19)
N4 H4 O2W . 0.908(19) 1.76(2) 2.6463(17) 164.2(18)
N5 H6 O1W 2_545 0.861(18) 2.518(17) 3.0348(17) 119.5(13)
N5 H6 Cl1 2_645 0.861(18) 2.682(18) 3.4368(15) 147.2(14)
N5 H7 N2 3_466 0.886(19) 2.131(19) 3.0162(17) 176.9(17)
O2W H3W Cl1 . 0.81(2) 2.36(2) 3.1576(13) 167.9(19)
O2W H4W Cl1 3_776 0.85(2) 2.27(2) 3.1173(14) 169.2(19)
O1W H1W Cl1 . 0.85(2) 2.31(2) 3.1336(13) 166.0(17)
O1W H2W O4 . 0.85(2) 1.93(2) 2.7404(15) 160(2)

loop_
_geom_torsion_atom_site_label_1
_geom_torsion_atom_site_label_2
_geom_torsion_atom_site_label_3
_geom_torsion_atom_site_label_4
_geom_torsion
C2 N2 C1 N5 178.71(12)
C2 N2 C1 N1 -0.62(18)
C4 N1 C1 N2 1.1(2)
C4 N1 C1 N5 -178.29(12)
C1 N2 C2 N3 -178.52(12)
C1 N2 C2 C3 0.35(19)
C5 N3 C2 N2 178.93(13)
C5 N3 C2 C3 -0.14(15)
N2 C2 C3 N4 -178.79(13)
N3 C2 C3 N4 0.25(14)
N2 C2 C3 C4 -0.4(2)
N3 C2 C3 C4 178.63(11)
C5 N4 C3 C2 -0.28(15)
C5 N4 C3 C4 -178.36(14)
C1 N1 C4 O4 178.54(12)
C1 N1 C4 C3 -0.98(18)
C2 C3 C4 O4 -178.82(13)
N4 C3 C4 O4 -0.9(3)
C2 C3 C4 N1 0.65(17)
N4 C3 C4 N1 178.53(14)
C3 N4 C5 N3 0.19(16)
C2 N3 C5 N4 -0.03(16)

loop_
_cod_related_entry_id
_cod_related_entry_database
_cod_related_entry_code
1 ChemSpider 21129684
